data_7028010
loop_
_publ_author_name
'\<St\<epni\<cka, Petr'
'C\'isa\<rov\'a, Ivana'

_publ_section_title
;
 Synthesis, characterization and structure of rhodium(I) carbonyl
 complexes with O,P-chelating
 1&#x2032;-(diphenylphosphino)ferrocenecarboxylate or P-monodentate
 1&#x2032;-(diphenylphosphino)ferrocenecarboxylic acid
;
_journal_issue 17
_journal_name_full 'Journal of the Chemical Society, Dalton Transactions'
_journal_page_first 2807
_journal_paper_doi 10.1039/a803743d
_journal_year 1998
_chemical_formula_moiety trans-[Rh(C23H18PO2Fe){P(C6H11)3}(CO)]
_chemical_formula_sum 'C42 H51 Fe O3 P2 Rh'
_chemical_formula_weight 824.53
_chemical_name_systematic
; 
 ? 
;
_space_group_IT_number 2
_symmetry_cell_setting triclinic
_symmetry_space_group_name_Hall '-P 1'
_symmetry_space_group_name_H-M 'P -1'
_atom_sites_solution_hydrogens geom
_atom_sites_solution_primary direct
_atom_sites_solution_secondary difmap
_audit_creation_method SHELXL-97
_cell_angle_alpha 96.690(11)
_cell_angle_beta 101.283(10)
_cell_angle_gamma 94.459(12)
_cell_formula_units_Z 2
_cell_length_a 9.9011(12)
_cell_length_b 12.875(5)
_cell_length_c 15.4270(18)
_cell_measurement_reflns_used 25
_cell_measurement_temperature 150.0(1)
_cell_measurement_theta_max 14
_cell_measurement_theta_min 12
_cell_volume 1905.2(8)
_computing_cell_refinement 'CAD4-PC (Enraf-Nonius)'
_computing_data_collection 'CAD4-PC (Enraf-Nonius)'
_computing_structure_refinement 'SHELXL-97 (Sheldrick, 1997)'
_computing_structure_solution 'SIR-92 (Giacovazzo, 1990)'
_diffrn_ambient_temperature 150.0(1)
_diffrn_measurement_device_type CAD4-MACHII
_diffrn_measurement_method theta-2theta
_diffrn_radiation_monochromator graphite
_diffrn_radiation_source 'fine-focus sealed tube'
_diffrn_radiation_type MoK\a
_diffrn_radiation_wavelength 0.71073
_diffrn_reflns_av_R_equivalents 0.0000
_diffrn_reflns_av_sigmaI/netI 0.0182
_diffrn_reflns_limit_h_max 11
_diffrn_reflns_limit_h_min -11
_diffrn_reflns_limit_k_max 14
_diffrn_reflns_limit_k_min 0
_diffrn_reflns_limit_l_max 17
_diffrn_reflns_limit_l_min -17
_diffrn_reflns_number 5963
_diffrn_reflns_theta_max 23.98
_diffrn_reflns_theta_min 1.36
_diffrn_standards_decay_% 4.7
_diffrn_standards_interval_time '1 h'
_diffrn_standards_number 3
_exptl_absorpt_coefficient_mu 0.936
_exptl_absorpt_correction_type 'not corrected'
_exptl_crystal_colour yellow
_exptl_crystal_density_diffrn 1.437
_exptl_crystal_density_method 'not measured'
_exptl_crystal_description prism
_exptl_crystal_F_000 856
_exptl_crystal_size_max 0.40
_exptl_crystal_size_mid 0.20
_exptl_crystal_size_min 0.10
_refine_diff_density_max 1.687
_refine_diff_density_min -0.788
_refine_diff_density_rms 0.087
_refine_ls_extinction_method none
_refine_ls_goodness_of_fit_ref 1.027
_refine_ls_hydrogen_treatment 'freely refined'
_refine_ls_matrix_type full
_refine_ls_number_parameters 646
_refine_ls_number_reflns 5963
_refine_ls_number_restraints 0
_refine_ls_restrained_S_all 1.027
_refine_ls_R_factor_all 0.0391
_refine_ls_R_factor_gt 0.0345
_refine_ls_shift/su_max 0.001
_refine_ls_shift/su_mean 0.000
_refine_ls_structure_factor_coef Fsqd
_refine_ls_weighting_details 'calc w=1/[\s^2^(Fo^2^)+(0.0702P)^2^+2.4986P] where P=(Fo^2^+2Fc^2^)/3'
_refine_ls_weighting_scheme calc
_refine_ls_wR_factor_gt 0.0967
_refine_ls_wR_factor_ref 0.1009
_reflns_number_gt 5377
_reflns_number_total 5963
_reflns_threshold_expression >2sigma(I)
_cod_data_source_file D803743sup1.cif
_cod_data_source_block muf
_cod_depositor_comments
;
The following automatic conversions were performed:
'_atom_site_symetry_multiplicity' tag replaced with
'_atom_site_symmetry_multiplicity'.

Automatic conversion script
Id: cif_correct_tags 1440 2010-10-19 06:21:57Z saulius 
;
_cod_original_sg_symbol_H-M P-1
_cod_database_code 7028010

loop_
_symmetry_equiv_pos_as_xyz
'x, y, z'
'-x, -y, -z'

loop_
_atom_site_label
_atom_site_type_symbol
_atom_site_fract_x
_atom_site_fract_y
_atom_site_fract_z
_atom_site_U_iso_or_equiv
_atom_site_adp_type
_atom_site_occupancy
_atom_site_symmetry_multiplicity
_atom_site_calc_flag
Rh Rh 0.66686(2) 0.618609(17) 0.768231(15) 0.01787(11) Uani 1 1 d
Fe Fe 0.29155(4) 0.43416(3) 0.65578(3) 0.01983(13) Uani 1 1 d
P1 P 0.61005(8) 0.44261(6) 0.78175(5) 0.01765(18) Uani 1 1 d
P2 P 0.74463(8) 0.79700(6) 0.77867(5) 0.01937(18) Uani 1 1 d
O1 O 0.2707(2) 0.72654(17) 0.75435(15) 0.0280(5) Uani 1 1 d
O2 O 0.4764(2) 0.66768(16) 0.78035(14) 0.0229(5) Uani 1 1 d
O3 O 0.9466(2) 0.56254(19) 0.75782(17) 0.0339(6) Uani 1 1 d
C01 C 0.4327(3) 0.3846(2) 0.7510(2) 0.0216(7) Uani 1 1 d
C02 C 0.3228(3) 0.4236(3) 0.7881(2) 0.0241(7) Uani 1 1 d
H02 H 0.338(4) 0.483(3) 0.834(3) 0.029(9) Uiso 1 1 d
C03 C 0.1973(4) 0.3628(3) 0.7441(2) 0.0303(8) Uani 1 1 d
H03 H 0.109(4) 0.376(3) 0.753(2) 0.025(9) Uiso 1 1 d
C04 C 0.2294(4) 0.2852(3) 0.6789(3) 0.0293(8) Uani 1 1 d
H04 H 0.175(5) 0.237(4) 0.641(3) 0.045(12) Uiso 1 1 d
C05 C 0.3746(4) 0.2985(2) 0.6832(2) 0.0258(7) Uani 1 1 d
H05 H 0.425(4) 0.259(3) 0.648(2) 0.021(9) Uiso 1 1 d
C06 C 0.3124(3) 0.5909(2) 0.6503(2) 0.0218(7) Uani 1 1 d
C07 C 0.1717(4) 0.5477(2) 0.6130(2) 0.0240(7) Uani 1 1 d
H07 H 0.097(4) 0.560(3) 0.630(2) 0.023(9) Uiso 1 1 d
C08 C 0.1721(4) 0.4694(3) 0.5405(2) 0.0271(7) Uani 1 1 d
H08 H 0.099(4) 0.424(3) 0.505(2) 0.024(9) Uiso 1 1 d
C09 C 0.3115(4) 0.4640(3) 0.5312(2) 0.0264(7) Uani 1 1 d
H09 H 0.344(4) 0.417(3) 0.488(2) 0.025(9) Uiso 1 1 d
C10 C 0.3974(4) 0.5391(2) 0.5987(2) 0.0225(7) Uani 1 1 d
H10 H 0.491(3) 0.550(2) 0.609(2) 0.010(7) Uiso 1 1 d
C11 C 0.3550(3) 0.6676(2) 0.7339(2) 0.0220(7) Uani 1 1 d
C12 C 0.6659(3) 0.4147(2) 0.8955(2) 0.0217(7) Uani 1 1 d
C13 C 0.7821(4) 0.4720(3) 0.9496(2) 0.0296(8) Uani 1 1 d
H13 H 0.821(4) 0.526(3) 0.932(3) 0.041(11) Uiso 1 1 d
C14 C 0.8341(4) 0.4476(3) 1.0337(2) 0.0348(8) Uani 1 1 d
H14 H 0.905(5) 0.487(3) 1.063(3) 0.042(12) Uiso 1 1 d
C15 C 0.7688(4) 0.3667(3) 1.0657(2) 0.0350(9) Uani 1 1 d
H15 H 0.798(4) 0.356(3) 1.117(3) 0.037(11) Uiso 1 1 d
C16 C 0.6517(4) 0.3105(4) 1.0140(3) 0.0437(10) Uani 1 1 d
H16 H 0.608(5) 0.249(4) 1.038(3) 0.057(13) Uiso 1 1 d
C17 C 0.5995(4) 0.3340(3) 0.9285(3) 0.0355(8) Uani 1 1 d
H17 H 0.520(4) 0.299(3) 0.898(3) 0.029(10) Uiso 1 1 d
C18 C 0.6985(3) 0.3518(2) 0.7167(2) 0.0201(6) Uani 1 1 d
C19 C 0.6892(4) 0.3606(3) 0.6272(2) 0.0337(8) Uani 1 1 d
H19 H 0.635(4) 0.413(3) 0.599(3) 0.038(11) Uiso 1 1 d
C20 C 0.7566(4) 0.2949(3) 0.5757(3) 0.0386(9) Uani 1 1 d
H20 H 0.748(5) 0.304(4) 0.514(3) 0.060(14) Uiso 1 1 d
C21 C 0.8332(4) 0.2214(3) 0.6131(3) 0.0323(8) Uani 1 1 d
H21 H 0.885(5) 0.185(4) 0.580(3) 0.062(14) Uiso 1 1 d
C22 C 0.8447(4) 0.2135(3) 0.7019(3) 0.0317(8) Uani 1 1 d
H22 H 0.902(4) 0.168(3) 0.732(3) 0.036(10) Uiso 1 1 d
C23 C 0.7769(4) 0.2780(3) 0.7541(2) 0.0264(7) Uani 1 1 d
H23 H 0.793(4) 0.277(3) 0.814(3) 0.037(11) Uiso 1 1 d
C24 C 0.8375(3) 0.5851(2) 0.7623(2) 0.0228(7) Uani 1 1 d
C25 C 0.6025(3) 0.8779(2) 0.7434(2) 0.0254(7) Uani 1 1 d
H25 H 0.535(4) 0.843(3) 0.768(2) 0.020(8) Uiso 1 1 d
C26 C 0.5504(4) 0.8616(3) 0.6425(2) 0.0297(8) Uani 1 1 d
H26A H 0.622(4) 0.899(3) 0.617(2) 0.023(9) Uiso 1 1 d
H26B H 0.534(4) 0.786(3) 0.624(2) 0.025(9) Uiso 1 1 d
C27 C 0.4161(4) 0.9109(3) 0.6172(3) 0.0383(9) Uani 1 1 d
H27A H 0.385(5) 0.903(4) 0.547(4) 0.068(15) Uiso 1 1 d
H27B H 0.345(5) 0.872(4) 0.647(3) 0.052(13) Uiso 1 1 d
C28 C 0.4339(5) 1.0272(3) 0.6535(3) 0.0420(10) Uani 1 1 d
H28A H 0.493(4) 1.064(3) 0.623(2) 0.027(9) Uiso 1 1 d
H28B H 0.359(5) 1.048(4) 0.640(3) 0.049(13) Uiso 1 1 d
C29 C 0.4861(4) 1.0441(3) 0.7535(3) 0.0417(10) Uani 1 1 d
H29A H 0.411(5) 1.011(3) 0.779(3) 0.045(11) Uiso 1 1 d
H29B H 0.493(5) 1.116(4) 0.772(3) 0.059(14) Uiso 1 1 d
C30 C 0.6211(4) 0.9960(3) 0.7804(3) 0.0344(8) Uani 1 1 d
H30A H 0.655(4) 1.004(3) 0.849(3) 0.025(9) Uiso 1 1 d
H30B H 0.706(5) 1.035(4) 0.759(3) 0.048(12) Uiso 1 1 d
C31 C 0.8921(3) 0.8274(2) 0.7252(2) 0.0213(7) Uani 1 1 d
H31 H 0.969(4) 0.799(3) 0.760(3) 0.031(10) Uiso 1 1 d
C32 C 0.8690(4) 0.7750(3) 0.6279(2) 0.0246(7) Uani 1 1 d
H32A H 0.845(3) 0.700(3) 0.626(2) 0.020(8) Uiso 1 1 d
H32B H 0.791(4) 0.805(3) 0.592(3) 0.034(10) Uiso 1 1 d
C33 C 0.9970(4) 0.7960(3) 0.5889(2) 0.0276(7) Uani 1 1 d
H33A H 1.065(4) 0.768(3) 0.625(3) 0.029(10) Uiso 1 1 d
H33B H 0.976(4) 0.763(3) 0.526(3) 0.033(10) Uiso 1 1 d
C34 C 1.0392(4) 0.9129(3) 0.5964(2) 0.0310(8) Uani 1 1 d
H34A H 0.962(4) 0.948(3) 0.564(3) 0.038(10) Uiso 1 1 d
H34B H 1.114(4) 0.925(3) 0.574(3) 0.034(10) Uiso 1 1 d
C35 C 1.0677(4) 0.9628(3) 0.6934(3) 0.0336(9) Uani 1 1 d
H35A H 1.144(4) 0.934(3) 0.732(2) 0.019(8) Uiso 1 1 d
H35B H 1.089(4) 1.026(3) 0.699(3) 0.030(10) Uiso 1 1 d
C36 C 0.9389(4) 0.9452(3) 0.7327(3) 0.0317(8) Uani 1 1 d
H36A H 0.863(4) 0.980(3) 0.697(3) 0.029(9) Uiso 1 1 d
H36B H 0.970(4) 0.978(3) 0.798(3) 0.034(10) Uiso 1 1 d
C37 C 0.8112(4) 0.8457(3) 0.8987(2) 0.0268(7) Uani 1 1 d
H37 H 0.828(4) 0.923(3) 0.905(3) 0.035(10) Uiso 1 1 d
C38 C 0.9427(4) 0.7990(3) 0.9370(2) 0.0363(9) Uani 1 1 d
H38A H 1.023(3) 0.813(2) 0.904(2) 0.014(8) Uiso 1 1 d
H38B H 0.927(4) 0.730(4) 0.928(3) 0.041(11) Uiso 1 1 d
C39 C 0.9897(5) 0.8344(4) 1.0371(3) 0.0484(11) Uani 1 1 d
H39A H 1.068(5) 0.809(4) 1.059(3) 0.056(15) Uiso 1 1 d
H39B H 1.016(4) 0.910(4) 1.048(3) 0.044(11) Uiso 1 1 d
C40 C 0.8765(6) 0.8102(4) 1.0872(3) 0.0605(14) Uani 1 1 d
H40A H 0.846(5) 0.735(4) 1.081(3) 0.063(14) Uiso 1 1 d
H40B H 0.908(5) 0.836(4) 1.156(3) 0.061(14) Uiso 1 1 d
C41 C 0.7477(6) 0.8597(4) 1.0506(3) 0.0566(13) Uani 1 1 d
H41A H 0.769(5) 0.935(4) 1.061(3) 0.046(12) Uiso 1 1 d
H41B H 0.673(5) 0.842(4) 1.073(3) 0.053(13) Uiso 1 1 d
C42 C 0.6962(5) 0.8227(3) 0.9506(3) 0.0406(10) Uani 1 1 d
H42A H 0.612(5) 0.861(4) 0.930(3) 0.054(13) Uiso 1 1 d
H42B H 0.667(4) 0.745(4) 0.942(3) 0.045(12) Uiso 1 1 d

loop_
_atom_site_aniso_label
_atom_site_aniso_U_11
_atom_site_aniso_U_22
_atom_site_aniso_U_33
_atom_site_aniso_U_23
_atom_site_aniso_U_13
_atom_site_aniso_U_12
Rh 0.02385(16) 0.01230(15) 0.01867(15) 0.00017(10) 0.00909(10) 0.00013(10)
Fe 0.0242(3) 0.0146(2) 0.0216(2) 0.00167(18) 0.00748(19) 0.00121(18)
P1 0.0232(4) 0.0133(4) 0.0178(4) 0.0014(3) 0.0081(3) 0.0011(3)
P2 0.0260(4) 0.0126(4) 0.0206(4) -0.0004(3) 0.0104(3) -0.0009(3)
O1 0.0331(13) 0.0248(12) 0.0299(13) 0.0018(10) 0.0139(10) 0.0100(10)
O2 0.0270(12) 0.0176(11) 0.0244(11) -0.0010(9) 0.0093(9) -0.0003(9)
O3 0.0298(14) 0.0313(13) 0.0450(15) 0.0052(11) 0.0172(11) 0.0064(11)
C01 0.0290(17) 0.0149(15) 0.0215(16) 0.0040(12) 0.0072(13) -0.0008(12)
C02 0.0291(17) 0.0230(17) 0.0229(17) 0.0055(14) 0.0113(13) 0.0001(14)
C03 0.0282(18) 0.0299(18) 0.038(2) 0.0147(15) 0.0139(15) 0.0026(15)
C04 0.0277(18) 0.0195(17) 0.037(2) 0.0067(15) 0.0002(15) -0.0049(14)
C05 0.0327(18) 0.0142(15) 0.0302(18) 0.0016(13) 0.0063(15) 0.0032(14)
C06 0.0303(17) 0.0144(15) 0.0236(16) 0.0067(12) 0.0093(13) 0.0041(13)
C07 0.0264(18) 0.0203(16) 0.0278(17) 0.0067(13) 0.0081(14) 0.0064(14)
C08 0.0299(18) 0.0255(17) 0.0243(17) 0.0029(14) 0.0008(14) 0.0050(15)
C09 0.0376(19) 0.0233(17) 0.0196(16) 0.0017(13) 0.0083(14) 0.0063(14)
C10 0.0295(19) 0.0195(16) 0.0216(16) 0.0067(13) 0.0108(14) 0.0025(13)
C11 0.0296(18) 0.0147(15) 0.0257(17) 0.0066(13) 0.0137(14) 0.0018(13)
C12 0.0264(16) 0.0216(16) 0.0199(15) 0.0013(12) 0.0107(13) 0.0068(13)
C13 0.0354(19) 0.0253(18) 0.0282(18) 0.0051(14) 0.0080(15) -0.0019(15)
C14 0.039(2) 0.038(2) 0.0260(19) 0.0018(16) 0.0040(16) 0.0039(17)
C15 0.041(2) 0.052(2) 0.0178(18) 0.0101(16) 0.0114(16) 0.0165(18)
C16 0.047(2) 0.057(3) 0.034(2) 0.0231(19) 0.0174(18) -0.001(2)
C17 0.036(2) 0.042(2) 0.0290(19) 0.0111(16) 0.0074(16) -0.0063(17)
C18 0.0249(16) 0.0140(14) 0.0229(16) 0.0009(12) 0.0092(13) 0.0013(12)
C19 0.050(2) 0.0299(19) 0.0256(18) 0.0056(15) 0.0141(16) 0.0144(17)
C20 0.062(3) 0.036(2) 0.0242(19) 0.0014(16) 0.0217(18) 0.0124(19)
C21 0.039(2) 0.0232(17) 0.039(2) -0.0026(15) 0.0220(17) 0.0038(15)
C22 0.0358(19) 0.0222(17) 0.041(2) 0.0061(15) 0.0136(16) 0.0101(15)
C23 0.0353(19) 0.0235(17) 0.0233(18) 0.0050(14) 0.0116(14) 0.0046(14)
C24 0.0322(19) 0.0142(15) 0.0212(16) 0.0021(12) 0.0061(13) -0.0040(13)
C25 0.0291(17) 0.0124(15) 0.0369(19) 0.0007(13) 0.0139(15) 0.0022(13)
C26 0.036(2) 0.0203(18) 0.0342(19) 0.0036(15) 0.0095(16) 0.0068(15)
C27 0.038(2) 0.0269(19) 0.050(2) 0.0039(17) 0.0068(18) 0.0055(16)
C28 0.035(2) 0.025(2) 0.069(3) 0.0121(19) 0.013(2) 0.0109(17)
C29 0.043(2) 0.0168(18) 0.068(3) -0.0018(18) 0.022(2) 0.0047(16)
C30 0.039(2) 0.0162(17) 0.048(2) -0.0042(15) 0.0163(18) 0.0000(15)
C31 0.0282(17) 0.0151(15) 0.0229(16) 0.0022(12) 0.0119(14) -0.0003(13)
C32 0.0314(18) 0.0222(17) 0.0219(17) 0.0022(13) 0.0109(14) 0.0008(14)
C33 0.0337(19) 0.0285(18) 0.0238(18) 0.0022(15) 0.0140(15) 0.0045(15)
C34 0.0338(19) 0.0312(19) 0.036(2) 0.0127(16) 0.0222(17) 0.0046(16)
C35 0.037(2) 0.0191(19) 0.049(2) 0.0024(16) 0.0242(18) -0.0058(16)
C36 0.041(2) 0.0198(17) 0.039(2) -0.0007(15) 0.0243(18) -0.0020(15)
C37 0.0382(19) 0.0189(17) 0.0218(17) -0.0043(13) 0.0104(14) -0.0070(14)
C38 0.050(2) 0.031(2) 0.0234(19) -0.0006(15) 0.0020(17) -0.0041(17)
C39 0.064(3) 0.046(3) 0.027(2) 0.0016(18) -0.003(2) -0.009(2)
C40 0.095(4) 0.055(3) 0.022(2) -0.0007(19) 0.009(2) -0.027(3)
C41 0.075(3) 0.061(3) 0.031(2) -0.013(2) 0.030(2) -0.027(3)
C42 0.054(3) 0.041(2) 0.027(2) -0.0066(17) 0.0218(18) -0.012(2)

loop_
_atom_type_symbol
_atom_type_description
_atom_type_scat_dispersion_real
_atom_type_scat_dispersion_imag
_atom_type_scat_source
C C 0.0033 0.0016 'International Tables Vol C Tables 4.2.6.8 and 6.1.1.4'
H H 0.0000 0.0000 'International Tables Vol C Tables 4.2.6.8 and 6.1.1.4'
O O 0.0106 0.0060 'International Tables Vol C Tables 4.2.6.8 and 6.1.1.4'
P P 0.1023 0.0942 'International Tables Vol C Tables 4.2.6.8 and 6.1.1.4'
Fe Fe 0.3463 0.8444 'International Tables Vol C Tables 4.2.6.8 and 6.1.1.4'
Rh Rh -1.1178 0.9187 'International Tables Vol C Tables 4.2.6.8 and 6.1.1.4'

loop_
_geom_angle_atom_site_label_1
_geom_angle_atom_site_label_2
_geom_angle_atom_site_label_3
_geom_angle
C24 Rh O2 175.83(11)
C24 Rh P1 87.35(10)
O2 Rh P1 95.99(6)
C24 Rh P2 89.83(10)
O2 Rh P2 86.48(6)
P1 Rh P2 170.60(3)
C01 Fe C06 114.88(13)
C01 Fe C02 41.22(13)
C06 Fe C02 103.93(13)
C01 Fe C10 106.22(13)
C06 Fe C10 40.96(13)
C02 Fe C10 125.37(14)
C01 Fe C05 41.32(13)
C06 Fe C05 150.88(14)
C02 Fe C05 69.15(14)
C10 Fe C05 118.95(14)
C01 Fe C07 149.67(13)
C06 Fe C07 41.45(13)
C02 Fe C07 115.88(13)
C10 Fe C07 68.71(14)
C05 Fe C07 167.28(13)
C01 Fe C09 128.37(13)
C06 Fe C09 69.09(13)
C02 Fe C09 165.00(14)
C10 Fe C09 40.92(13)
C05 Fe C09 110.10(14)
C07 Fe C09 68.28(14)
C01 Fe C08 167.57(13)
C06 Fe C08 69.24(13)
C02 Fe C08 150.98(14)
C10 Fe C08 68.67(14)
C05 Fe C08 130.20(14)
C07 Fe C08 40.49(13)
C09 Fe C08 40.56(14)
C01 Fe C03 68.92(14)
C06 Fe C03 125.21(14)
C02 Fe C03 40.65(14)
C10 Fe C03 163.28(14)
C05 Fe C03 68.67(14)
C07 Fe C03 106.94(14)
C09 Fe C03 154.08(15)
C08 Fe C03 119.23(14)
C01 Fe C04 68.85(13)
C06 Fe C04 164.77(14)
C02 Fe C04 68.58(14)
C10 Fe C04 154.10(14)
C05 Fe C04 40.57(14)
C07 Fe C04 128.55(14)
C09 Fe C04 121.26(14)
C08 Fe C04 110.47(14)
C03 Fe C04 40.71(15)
C01 P1 C12 103.48(14)
C01 P1 C18 102.45(14)
C12 P1 C18 103.47(14)
C01 P1 Rh 120.70(10)
C12 P1 Rh 112.01(11)
C18 P1 Rh 112.89(10)
C31 P2 C25 110.89(15)
C31 P2 C37 104.46(15)
C25 P2 C37 104.75(16)
C31 P2 Rh 115.96(10)
C25 P2 Rh 112.57(11)
C37 P2 Rh 107.17(11)
C11 O2 Rh 140.1(2)
C02 C01 C05 107.8(3)
C02 C01 P1 124.2(2)
C05 C01 P1 127.8(2)
C02 C01 Fe 69.71(18)
C05 C01 Fe 70.20(18)
P1 C01 Fe 122.47(16)
C03 C02 C01 108.5(3)
C03 C02 Fe 70.85(19)
C01 C02 Fe 69.08(18)
C02 C03 C04 107.7(3)
C02 C03 Fe 68.50(18)
C04 C03 Fe 69.8(2)
C05 C04 C03 108.2(3)
C05 C04 Fe 68.97(19)
C03 C04 Fe 69.51(19)
C04 C05 C01 107.8(3)
C04 C05 Fe 70.47(19)
C01 C05 Fe 68.47(18)
C10 C06 C07 107.0(3)
C10 C06 C11 128.7(3)
C07 C06 C11 124.0(3)
C10 C06 Fe 69.66(17)
C07 C06 Fe 69.87(17)
C11 C06 Fe 120.7(2)
C08 C07 C06 108.5(3)
C08 C07 Fe 70.21(19)
C06 C07 Fe 68.68(17)
C07 C08 C09 107.9(3)
C07 C08 Fe 69.30(19)
C09 C08 Fe 69.46(19)
C08 C09 C10 108.0(3)
C08 C09 Fe 69.98(19)
C10 C09 Fe 68.88(18)
C06 C10 C09 108.6(3)
C06 C10 Fe 69.39(18)
C09 C10 Fe 70.20(19)
O1 C11 O2 123.6(3)
O1 C11 C06 118.4(3)
O2 C11 C06 118.0(3)
C13 C12 C17 118.5(3)
C13 C12 P1 119.4(2)
C17 C12 P1 122.0(3)
C14 C13 C12 121.1(3)
C15 C14 C13 120.1(4)
C16 C15 C14 119.8(4)
C15 C16 C17 120.4(4)
C12 C17 C16 120.1(4)
C23 C18 C19 119.1(3)
C23 C18 P1 122.7(2)
C19 C18 P1 118.2(2)
C18 C19 C20 120.2(3)
C21 C20 C19 120.3(3)
C22 C21 C20 119.8(3)
C21 C22 C23 120.6(3)
C18 C23 C22 120.0(3)
O3 C24 Rh 179.2(3)
C26 C25 C30 110.8(3)
C26 C25 P2 112.2(2)
C30 C25 P2 118.6(3)
C27 C26 C25 110.8(3)
C26 C27 C28 111.1(3)
C29 C28 C27 110.9(3)
C28 C29 C30 111.8(3)
C29 C30 C25 110.0(3)
C36 C31 C32 110.7(3)
C36 C31 P2 114.3(2)
C32 C31 P2 113.2(2)
C33 C32 C31 111.2(3)
C34 C33 C32 111.1(3)
C33 C34 C35 110.4(3)
C34 C35 C36 110.2(3)
C35 C36 C31 110.9(3)
C38 C37 C42 111.3(3)
C38 C37 P2 112.6(2)
C42 C37 P2 109.0(2)
C37 C38 C39 111.5(4)
C40 C39 C38 112.0(4)
C41 C40 C39 110.8(4)
C40 C41 C42 111.2(4)
C41 C42 C37 110.8(3)

loop_
_geom_bond_atom_site_label_1
_geom_bond_atom_site_label_2
_geom_bond_distance
Rh C24 1.793(3)
Rh O2 2.071(2)
Rh P1 2.3350(12)
Rh P2 2.3418(12)
Fe C01 2.017(3)
Fe C06 2.026(3)
Fe C02 2.026(3)
Fe C10 2.029(3)
Fe C05 2.040(3)
Fe C07 2.042(3)
Fe C09 2.047(3)
Fe C08 2.053(3)
Fe C03 2.057(3)
Fe C04 2.060(3)
P1 C01 1.804(3)
P1 C12 1.820(3)
P1 C18 1.835(3)
P2 C31 1.850(3)
P2 C25 1.850(3)
P2 C37 1.855(3)
O1 C11 1.232(4)
O2 C11 1.273(4)
O3 C24 1.153(4)
C01 C02 1.423(5)
C01 C05 1.432(4)
C02 C03 1.418(5)
C03 C04 1.432(5)
C04 C05 1.422(5)
C06 C10 1.418(5)
C06 C07 1.439(5)
C06 C11 1.498(4)
C07 C08 1.417(5)
C08 C09 1.421(5)
C09 C10 1.425(5)
C12 C13 1.384(5)
C12 C17 1.385(5)
C13 C14 1.379(5)
C14 C15 1.375(6)
C15 C16 1.370(6)
C16 C17 1.396(5)
C18 C23 1.381(5)
C18 C19 1.384(5)
C19 C20 1.390(5)
C20 C21 1.368(6)
C21 C22 1.368(5)
C22 C23 1.390(5)
C25 C26 1.524(5)
C25 C30 1.544(4)
C26 C27 1.520(5)
C27 C28 1.520(5)
C28 C29 1.512(7)
C29 C30 1.521(6)
C31 C36 1.536(4)
C31 C32 1.538(4)
C32 C33 1.524(5)
C33 C34 1.516(5)
C34 C35 1.522(5)
C35 C36 1.527(5)
C37 C38 1.519(5)
C37 C42 1.545(5)
C38 C39 1.528(5)
C39 C40 1.513(7)
C40 C41 1.510(8)
C41 C42 1.533(6)
